data_7215001
loop_
_publ_author_name
'Matulkov\'a, Irena'
'Cihelka, Jaroslav'
'Pojarov\'a, Michaela'
'Fejfarov\'a, Karla'
'Du\<sek, Michal'
'Van\<ek, P\<remysl'
'Kroupa, Jan'
'Krupkov\'a, Radmila'
'F\'abry, Jan'
'N\<emec, Ivan'

_publ_section_title
;
 A new series of 3,5-diamino-1,2,4-triazolium(1+) inorganic salts and
 their potential in crystal engineering of novel NLO materials
;
_journal_issue 14
_journal_name_full CrystEngComm
_journal_page_first 4625
_journal_paper_doi 10.1039/c2ce00024e
_journal_volume 14
_journal_year 2012
_chemical_formula_sum 'C8 H24 N44 O12'
_chemical_formula_weight 648.51
_chemical_name_systematic
;
?
;
_space_group_IT_number 14
_symmetry_cell_setting monoclinic
_symmetry_space_group_name_Hall '-P 2ybc'
_symmetry_space_group_name_H-M 'P 1 21/c 1'
_atom_sites_solution_hydrogens geom
_atom_sites_solution_primary direct
_atom_sites_solution_secondary difmap
_audit_creation_method SHELXL-97
_cell_angle_alpha 90.00
_cell_angle_beta 95.9880(10)
_cell_angle_gamma 90.00
_cell_formula_units_Z 4
_cell_length_a 9.51950(10)
_cell_length_b 9.10000(10)
_cell_length_c 7.41270(10)
_cell_measurement_reflns_used 4542
_cell_measurement_temperature 120(2)
_cell_measurement_theta_max 62.3029
_cell_measurement_theta_min 4.6668
_cell_volume 638.640(13)
_computing_cell_refinement
;
CrysAlisPro, Oxford Diffraction Ltd.,
Version 1.171.33.55 (release 05-01-2010 CrysAlis171 .NET)
(compiled Jan 5 2010,16:28:46)
;
_computing_data_collection
;
CrysAlisPro, Oxford Diffraction Ltd.,
Version 1.171.33.55 (release 05-01-2010 CrysAlis171 .NET)
(compiled Jan 5 2010,16:28:46)
;
_computing_data_reduction
;
CrysAlisPro, Oxford Diffraction Ltd.,
Version 1.171.33.55 (release 05-01-2010 CrysAlis171 .NET)
(compiled Jan 5 2010,16:28:46)
;
_computing_structure_refinement 'SHELXL-97 (Sheldrick, 1997)'
_computing_structure_solution 'SHELXS-97 (Sheldrick, 1990)'
_diffrn_ambient_temperature 150(2)
_diffrn_detector_area_resol_mean 10.3784
_diffrn_measured_fraction_theta_full 0.992
_diffrn_measured_fraction_theta_max 0.992
_diffrn_measurement_device_type 'Xcalibur, Atlas, Gemini ultra'
_diffrn_radiation_monochromator minor
_diffrn_radiation_source 'Enhance Ultra (Cu) X-ray Source'
_diffrn_radiation_type CuK\a
_diffrn_radiation_wavelength 1.54178
_diffrn_reflns_av_R_equivalents 0.0293
_diffrn_reflns_av_sigmaI/netI 0.0156
_diffrn_reflns_limit_h_max 10
_diffrn_reflns_limit_h_min -10
_diffrn_reflns_limit_k_max 10
_diffrn_reflns_limit_k_min -10
_diffrn_reflns_limit_l_max 8
_diffrn_reflns_limit_l_min -8
_diffrn_reflns_number 4685
_diffrn_reflns_theta_full 62.39
_diffrn_reflns_theta_max 62.39
_diffrn_reflns_theta_min 4.67
_exptl_absorpt_coefficient_mu 1.336
_exptl_absorpt_correction_T_max 1.0000
_exptl_absorpt_correction_T_min 0.18263
_exptl_absorpt_correction_type multi-scan
_exptl_crystal_colour plate
_exptl_crystal_density_diffrn 1.686
_exptl_crystal_density_method 'not measured'
_exptl_crystal_description yellowish
_exptl_crystal_F_000 336
_exptl_crystal_size_max 0.4260
_exptl_crystal_size_mid 0.2800
_exptl_crystal_size_min 0.1837
_refine_diff_density_max 0.177
_refine_diff_density_min -0.219
_refine_diff_density_rms 0.046
_refine_ls_extinction_method none
_refine_ls_goodness_of_fit_ref 1.117
_refine_ls_hydrogen_treatment mixed
_refine_ls_matrix_type full
_refine_ls_number_parameters 124
_refine_ls_number_reflns 1011
_refine_ls_number_restraints 0
_refine_ls_restrained_S_all 1.117
_refine_ls_R_factor_all 0.0293
_refine_ls_R_factor_gt 0.0281
_refine_ls_shift/su_max 0.000
_refine_ls_shift/su_mean 0.000
_refine_ls_structure_factor_coef Fsqd
_refine_ls_weighting_details 'calc w=1/[\s^2^(Fo^2^)+(0.0457P)^2^+0.2247P] where P=(Fo^2^+2Fc^2^)/3'
_refine_ls_weighting_scheme calc
_refine_ls_wR_factor_gt 0.0769
_refine_ls_wR_factor_ref 0.0781
_reflns_number_gt 969
_reflns_number_total 1011
_reflns_threshold_expression >2sigma(I)
_cod_data_source_file c2ce00024e.txt
_cod_data_source_block dat_no3_1
_cod_depositor_comments
;
The following automatic conversions were performed:

'_exptl_absorpt_correction_type' value 'multiscan' changed to
'multi-scan' according to
/usr/data/users/saulius/automatic-downloads/retrospective/RSC/lib/dictionaries/cif_core.dic
dictionary named 'cif_core.dic' version 2.4.2 from 2011-04-26.

Automatic conversion script
Id: cif_fix_values 2281 2013-09-26 08:29:07Z andrius 
;
_cod_original_sg_symbol_H-M P21/c
_cod_database_code 7215001

loop_
_symmetry_equiv_pos_as_xyz
'x, y, z'
'-x, y+1/2, -z+1/2'
'-x, -y, -z'
'x, -y-1/2, z-1/2'

loop_
_atom_site_label
_atom_site_type_symbol
_atom_site_fract_x
_atom_site_fract_y
_atom_site_fract_z
_atom_site_U_iso_or_equiv
_atom_site_adp_type
_atom_site_occupancy
_atom_site_symmetry_multiplicity
_atom_site_calc_flag
H6B H -0.4594(19) 0.567(2) -0.674(3) 0.027(4) Uiso 1 1 d
H7A H 0.0158(19) 0.779(2) -0.219(2) 0.030(5) Uiso 1 1 d
H4A H -0.2238(19) 0.797(2) -0.419(2) 0.032(5) Uiso 1 1 d
H6A H -0.4357(19) 0.726(2) -0.619(2) 0.034(5) Uiso 1 1 d
H7B H 0.072(2) 0.630(2) -0.166(3) 0.034(5) Uiso 1 1 d
H1A H -0.2756(18) 0.381(2) -0.501(2) 0.024(4) Uiso 1 1 d
O3 O 0.40473(10) 0.45275(10) 0.14206(12) 0.0173(3) Uani 1 1 d
O1 O 0.34633(10) 0.67973(10) 0.08810(13) 0.0222(3) Uani 1 1 d
O2 O 0.24683(10) 0.50557(10) -0.08069(13) 0.0215(3) Uani 1 1 d
N3 N 0.33251(11) 0.54713(12) 0.05009(15) 0.0148(3) Uani 1 1 d
N7 N -0.00002(13) 0.68362(15) -0.20986(18) 0.0248(3) Uani 1 1 d
N6 N -0.41749(12) 0.63063(15) -0.60247(17) 0.0195(3) Uani 1 1 d
N4 N -0.21116(12) 0.69707(13) -0.41309(14) 0.0155(3) Uani 1 1 d
N2 N -0.11677(12) 0.47805(13) -0.34852(15) 0.0177(3) Uani 1 1 d
C3 C -0.10232(13) 0.61917(15) -0.32006(18) 0.0156(3) Uani 1 1 d
N1 N -0.24065(12) 0.46764(13) -0.46782(15) 0.0162(3) Uani 1 1 d
C5 C -0.29748(13) 0.59812(14) -0.50344(17) 0.0143(3) Uani 1 1 d

loop_
_atom_site_aniso_label
_atom_site_aniso_U_11
_atom_site_aniso_U_22
_atom_site_aniso_U_33
_atom_site_aniso_U_23
_atom_site_aniso_U_13
_atom_site_aniso_U_12
O3 0.0179(5) 0.0123(5) 0.0207(5) 0.0027(4) -0.0024(4) 0.0032(4)
O1 0.0257(6) 0.0103(5) 0.0294(5) -0.0003(4) -0.0035(4) 0.0001(4)
O2 0.0204(5) 0.0179(5) 0.0241(6) -0.0019(4) -0.0082(4) 0.0003(4)
N3 0.0135(6) 0.0121(6) 0.0186(6) 0.0011(4) 0.0013(5) -0.0003(4)
N7 0.0198(7) 0.0126(7) 0.0391(8) -0.0005(6) -0.0106(6) 0.0008(5)
N6 0.0200(7) 0.0124(7) 0.0246(7) -0.0008(5) -0.0049(5) -0.0002(5)
N4 0.0147(6) 0.0102(6) 0.0211(6) -0.0001(5) 0.0001(5) -0.0006(4)
N2 0.0140(6) 0.0149(7) 0.0233(6) -0.0015(5) -0.0024(5) -0.0001(4)
C3 0.0139(7) 0.0123(7) 0.0207(7) 0.0003(5) 0.0018(5) 0.0000(5)
N1 0.0154(6) 0.0116(6) 0.0211(6) -0.0017(5) -0.0016(5) -0.0006(5)
C5 0.0148(7) 0.0124(7) 0.0158(6) 0.0000(5) 0.0025(5) -0.0012(5)

loop_
_atom_type_symbol
_atom_type_description
_atom_type_scat_dispersion_real
_atom_type_scat_dispersion_imag
_atom_type_scat_source
C C 0.0181 0.0091 'International Tables Vol C Tables 4.2.6.8 and 6.1.1.4'
H H 0.0000 0.0000 'International Tables Vol C Tables 4.2.6.8 and 6.1.1.4'
N N 0.0311 0.0180 'International Tables Vol C Tables 4.2.6.8 and 6.1.1.4'
O O 0.0492 0.0322 'International Tables Vol C Tables 4.2.6.8 and 6.1.1.4'

loop_
_geom_angle_atom_site_label_1
_geom_angle_atom_site_label_2
_geom_angle_atom_site_label_3
_geom_angle
O1 N3 O3 120.12(11)
O1 N3 O2 120.75(11)
O3 N3 O2 119.13(11)
C5 N4 C3 106.98(12)
C3 N2 N1 103.64(11)
N2 C3 N7 125.92(13)
N2 C3 N4 111.32(12)
N7 C3 N4 122.71(13)
C5 N1 N2 111.45(11)
N1 C5 N6 128.54(13)
N1 C5 N4 106.58(12)
N6 C5 N4 124.84(13)

loop_
_geom_bond_atom_site_label_1
_geom_bond_atom_site_label_2
_geom_bond_distance
O3 N3 1.2559(14)
O1 N3 1.2430(15)
O2 N3 1.2583(14)
N7 C3 1.3392(18)
N6 C5 1.3254(18)
N4 C5 1.3489(17)
N4 C3 1.3793(17)
N2 C3 1.3064(19)
N2 N1 1.4015(16)
N1 C5 1.3200(18)
